data_7020504
loop_
_publ_author_name
'Armstrong, Jennifer A.'
'Williams, Edward R.'
'Weller, Mark T.'

_publ_section_title
;
 Cobalt(ii) fluorophosphate frameworks.
;
_journal_issue 46
_journal_name_full 'Dalton transactions (Cambridge, England : 2003)'
_journal_page_first 14180
_journal_page_last 14187
_journal_paper_doi 10.1039/c2dt31734f
_journal_volume 41
_journal_year 2012
_chemical_formula_sum 'Co3 F4 K2 O12 P4'
_chemical_formula_weight 646.87
_space_group_IT_number 14
_symmetry_cell_setting monoclinic
_symmetry_space_group_name_Hall '-P 2ybc'
_symmetry_space_group_name_H-M 'P 1 21/c 1'
_atom_sites_solution_primary direct
_atom_sites_solution_secondary difmap
_audit_creation_method SHELXL-97
_audit_update_record
;
2012-06-06 # Formatted by publCIF
;
_cell_angle_alpha 90.00
_cell_angle_beta 99.171(3)
_cell_angle_gamma 90.00
_cell_formula_units_Z 2
_cell_length_a 9.0789(3)
_cell_length_b 8.0947(4)
_cell_length_c 9.2248(4)
_cell_measurement_reflns_used 9946
_cell_measurement_temperature 120(2)
_cell_measurement_theta_max 27.48
_cell_measurement_theta_min 2.91
_cell_volume 669.27(5)
_computing_structure_refinement 'SHELXL-97 (Sheldrick, 2008)'
_diffrn_ambient_temperature 120(2)
_diffrn_detector_area_resol_mean '4096x4096pixels / 62x62mm'
_diffrn_measured_fraction_theta_full 0.995
_diffrn_measured_fraction_theta_max 0.995
_diffrn_measurement_device_type 'Bruker-Nonius APEX II CCD camera on \k-goniostat'
_diffrn_measurement_method '\f & \w scans'
_diffrn_radiation_monochromator '10cm confocal mirrors'
_diffrn_radiation_source 'Bruker-Nonius FR591 rotating anode'
_diffrn_radiation_type MoK\a
_diffrn_radiation_wavelength 0.71073
_diffrn_reflns_av_R_equivalents 0.0780
_diffrn_reflns_av_sigmaI/netI 0.0549
_diffrn_reflns_limit_h_max 11
_diffrn_reflns_limit_h_min -11
_diffrn_reflns_limit_k_max 9
_diffrn_reflns_limit_k_min -10
_diffrn_reflns_limit_l_max 11
_diffrn_reflns_limit_l_min -11
_diffrn_reflns_number 7626
_diffrn_reflns_theta_full 27.51
_diffrn_reflns_theta_max 27.51
_diffrn_reflns_theta_min 3.37
_exptl_absorpt_coefficient_mu 4.891
_exptl_absorpt_correction_T_max 0.7375
_exptl_absorpt_correction_T_min 0.5632
_exptl_absorpt_correction_type multi-scan
_exptl_crystal_colour pink
_exptl_crystal_density_diffrn 3.210
_exptl_crystal_density_method 'not measured'
_exptl_crystal_description plate
_exptl_crystal_F_000 476
_exptl_crystal_size_max 0.10
_exptl_crystal_size_mid 0.10
_exptl_crystal_size_min 0.05
_refine_diff_density_max 1.080
_refine_diff_density_min -1.157
_refine_diff_density_rms 0.268
_refine_ls_extinction_method none
_refine_ls_goodness_of_fit_ref 1.064
_refine_ls_matrix_type full
_refine_ls_number_parameters 115
_refine_ls_number_reflns 1526
_refine_ls_number_restraints 0
_refine_ls_restrained_S_all 1.064
_refine_ls_R_factor_all 0.0706
_refine_ls_R_factor_gt 0.0547
_refine_ls_shift/su_max 0.000
_refine_ls_shift/su_mean 0.000
_refine_ls_structure_factor_coef Fsqd
_refine_ls_weighting_details 'calc w=1/[\s^2^(Fo^2^)+(0.0073P)^2^+16.9335P] where P=(Fo^2^+2Fc^2^)/3'
_refine_ls_weighting_scheme calc
_refine_ls_wR_factor_gt 0.1146
_refine_ls_wR_factor_ref 0.1288
_reflns_number_gt 1273
_reflns_number_total 1526
_reflns_threshold_expression >2\s(I)
_cod_data_source_file c2dt31734f.cif
_cod_data_source_block 2010erw0115_mk1
_cod_original_sg_symbol_H-M P21/c
_cod_database_code 7020504

loop_
_symmetry_equiv_pos_as_xyz
'x, y, z'
'-x, y+1/2, -z+1/2'
'-x, -y, -z'
'x, -y-1/2, z-1/2'

loop_
_atom_site_label
_atom_site_type_symbol
_atom_site_fract_x
_atom_site_fract_y
_atom_site_fract_z
_atom_site_U_iso_or_equiv
_atom_site_adp_type
_atom_site_occupancy
_atom_site_symmetry_multiplicity
_atom_site_calc_flag
_atom_site_refinement_flags
O2 O 0.8626(5) 0.3635(6) 0.1369(5) 0.0112(10) Uani 1 1 d .
F11 F 0.7272(5) -0.0041(7) -0.1549(5) 0.0256(11) Uani 1 1 d .
O4 O 0.9617(5) 0.0755(6) 0.1120(5) 0.0122(10) Uani 1 1 d .
O5 O 0.3031(5) 0.1584(7) -0.1220(5) 0.0116(10) Uani 1 1 d .
F6 F 0.4542(5) 0.0575(7) -0.3106(5) 0.0251(11) Uani 1 1 d .
O7 O 1.0104(5) 0.7047(6) 0.1380(5) 0.0111(10) Uani 1 1 d .
O8 O 0.7370(5) 0.1248(6) 0.2339(5) 0.0112(10) Uani 1 1 d .
O9 O 0.8196(5) 0.6271(6) -0.1119(5) 0.0106(10) Uani 1 1 d .
Co2 Co 1.0000 0.5000 0.0000 0.0086(3) Uani 1 2 d S
Co1 Co 0.86601(10) 0.85926(12) 0.00303(10) 0.0094(2) Uani 1 1 d .
K1 K 0.57549(16) 0.2750(2) -0.02229(17) 0.0140(4) Uani 1 1 d .
P2 P 0.30303(19) 0.0687(2) -0.26545(19) 0.0092(4) Uani 1 1 d .
P1 P 0.89790(19) 0.1981(2) 0.20940(19) 0.0098(4) Uani 1 1 d .

loop_
_atom_site_aniso_label
_atom_site_aniso_U_11
_atom_site_aniso_U_22
_atom_site_aniso_U_33
_atom_site_aniso_U_23
_atom_site_aniso_U_13
_atom_site_aniso_U_12
O2 0.013(2) 0.010(2) 0.010(2) 0.002(2) 0.0006(18) -0.0012(19)
F11 0.023(2) 0.034(3) 0.021(2) 0.004(2) 0.0046(19) -0.001(2)
O4 0.010(2) 0.013(3) 0.013(2) 0.002(2) -0.0003(18) 0.0014(19)
O5 0.010(2) 0.018(3) 0.006(2) -0.003(2) 0.0010(17) -0.001(2)
F6 0.020(2) 0.032(3) 0.025(3) 0.003(2) 0.0068(19) 0.000(2)
O7 0.015(2) 0.008(2) 0.010(2) -0.0001(19) 0.0000(18) 0.0010(19)
O8 0.010(2) 0.013(3) 0.011(2) 0.000(2) 0.0013(18) -0.0030(19)
O9 0.010(2) 0.010(2) 0.011(2) -0.002(2) 0.0000(18) 0.0004(19)
Co2 0.0090(6) 0.0096(7) 0.0068(6) 0.0004(5) -0.0002(5) 0.0002(5)
Co1 0.0091(4) 0.0115(5) 0.0074(4) 0.0005(4) 0.0008(3) 0.0002(4)
K1 0.0121(7) 0.0169(8) 0.0121(7) 0.0008(6) -0.0006(5) -0.0016(6)
P2 0.0090(8) 0.0109(9) 0.0072(8) -0.0005(7) -0.0006(6) 0.0008(6)
P1 0.0090(8) 0.0123(9) 0.0079(8) -0.0002(7) 0.0008(6) -0.0004(7)

loop_
_atom_type_symbol
_atom_type_description
_atom_type_scat_dispersion_real
_atom_type_scat_dispersion_imag
_atom_type_scat_source
O O 0.0106 0.0060 'International Tables Vol C Tables 4.2.6.8 and 6.1.1.4'
H H 0.0000 0.0000 'International Tables Vol C Tables 4.2.6.8 and 6.1.1.4'
F F 0.0171 0.0103 'International Tables Vol C Tables 4.2.6.8 and 6.1.1.4'
Na Na 0.0362 0.0249 'International Tables Vol C Tables 4.2.6.8 and 6.1.1.4'
P P 0.1023 0.0942 'International Tables Vol C Tables 4.2.6.8 and 6.1.1.4'
K K 0.2009 0.2494 'International Tables Vol C Tables 4.2.6.8 and 6.1.1.4'
Co Co 0.3494 0.9721 'International Tables Vol C Tables 4.2.6.8 and 6.1.1.4'
Cu Cu 0.3201 1.2651 'International Tables Vol C Tables 4.2.6.8 and 6.1.1.4'

loop_
_geom_angle_atom_site_label_1
_geom_angle_atom_site_label_2
_geom_angle_atom_site_label_3
_geom_angle
_geom_angle_site_symmetry_1
_geom_angle_site_symmetry_3
P1 O2 Co2 126.8(3) . .
P1 O2 K1 96.7(2) . .
Co2 O2 K1 112.47(18) . .
Co1 F11 K1 112.31(19) 1_545 .
P1 O4 Co1 121.5(3) . 3_765
P1 O4 Co1 130.7(3) . 1_545
Co1 O4 Co1 104.4(2) 3_765 1_545
P2 O5 Co1 123.1(3) . 3_665
P2 O5 K1 110.0(2) . .
Co1 O5 K1 125.3(2) 3_665 .
P2 F6 K1 101.2(2) . 2_644
P2 F6 K1 131.0(3) . 4_565
K1 F6 K1 91.52(15) 2_644 4_565
P2 F6 K1 86.9(2) . .
K1 F6 K1 154.82(19) 2_644 .
K1 F6 K1 101.14(15) 4_565 .
P1 O7 Co1 141.0(3) 2_755 .
P1 O7 Co2 120.3(3) 2_755 .
Co1 O7 Co2 98.6(2) . .
P1 O8 P2 126.9(3) . 3_655
P1 O8 K1 94.8(2) . .
P2 O8 K1 117.0(2) 3_655 .
P1 O8 K1 124.4(2) . 4_566
P2 O8 K1 88.7(2) 3_655 4_566
K1 O8 K1 105.04(16) . 4_566
P2 O9 Co2 129.9(3) 2_654 .
P2 O9 Co1 133.7(3) 2_654 .
Co2 O9 Co1 96.35(19) . .
O9 Co2 O9 180.0(2) . 3_765
O9 Co2 O7 97.78(19) . 3_765
O9 Co2 O7 82.22(19) 3_765 3_765
O9 Co2 O7 82.22(19) . .
O9 Co2 O7 97.78(19) 3_765 .
O7 Co2 O7 180.0(2) 3_765 .
O9 Co2 O2 86.57(18) . 3_765
O9 Co2 O2 93.43(18) 3_765 3_765
O7 Co2 O2 91.34(19) 3_765 3_765
O7 Co2 O2 88.66(19) . 3_765
O9 Co2 O2 93.43(18) . .
O9 Co2 O2 86.57(18) 3_765 .
O7 Co2 O2 88.66(19) 3_765 .
O7 Co2 O2 91.34(19) . .
O2 Co2 O2 180.000(1) 3_765 .
O5 Co1 O7 95.3(2) 3_665 .
O5 Co1 F11 89.42(19) 3_665 1_565
O7 Co1 F11 172.6(2) . 1_565
O5 Co1 O4 169.4(2) 3_665 3_765
O7 Co1 O4 90.25(19) . 3_765
F11 Co1 O4 85.96(19) 1_565 3_765
O5 Co1 O4 95.1(2) 3_665 1_565
O7 Co1 O4 92.36(19) . 1_565
F11 Co1 O4 92.8(2) 1_565 1_565
O4 Co1 O4 75.6(2) 3_765 1_565
O5 Co1 O9 95.7(2) 3_665 .
O7 Co1 O9 79.95(19) . .
F11 Co1 O9 94.0(2) 1_565 .
O4 Co1 O9 94.22(19) 3_765 .
O4 Co1 O9 167.28(19) 1_565 .
O5 K1 F6 95.65(16) . 2_654
O5 K1 F6 87.99(15) . 4_566
F6 K1 F6 88.48(15) 2_654 4_566
O5 K1 O8 117.46(16) . .
F6 K1 O8 144.35(15) 2_654 .
F6 K1 O8 80.36(15) 4_566 .
O5 K1 O2 168.51(16) . .
F6 K1 O2 94.53(15) 2_654 .
F6 K1 O2 87.00(15) 4_566 .
O8 K1 O2 51.44(14) . .
O5 K1 O8 112.06(15) . 4_565
F6 K1 O8 50.74(14) 2_654 4_565
F6 K1 O8 134.57(16) 4_566 4_565
O8 K1 O8 119.43(17) . 4_565
O2 K1 O8 78.63(14) . 4_565
O5 K1 F11 93.07(15) . .
F6 K1 F11 114.06(14) 2_654 .
F6 K1 F11 157.17(15) 4_566 .
O8 K1 F11 78.94(14) . .
O2 K1 F11 87.60(14) . .
O8 K1 F11 65.53(14) 4_565 .
O5 K1 F6 49.36(13) . .
F6 K1 F6 90.09(6) 2_654 .
F6 K1 F6 136.94(18) 4_566 .
O8 K1 F6 120.87(15) . .
O2 K1 F6 135.98(14) . .
O8 K1 F6 70.85(13) 4_565 .
F11 K1 F6 51.25(13) . .
O5 K1 P2 114.81(12) . 2_654
F6 K1 P2 25.82(10) 2_654 2_654
F6 K1 P2 105.65(12) 4_566 2_654
O8 K1 P2 127.56(11) . 2_654
O2 K1 P2 76.52(11) . 2_654
O8 K1 P2 29.15(10) 4_565 2_654
F11 K1 P2 94.60(11) . 2_654
F6 K1 P2 90.36(10) . 2_654
O5 K1 P1 144.12(13) . .
F6 K1 P1 120.22(11) 2_654 .
F6 K1 P1 92.65(11) 4_566 .
O8 K1 P1 28.49(10) . .
O2 K1 P1 26.18(10) . .
O8 K1 P1 92.66(10) 4_565 .
F11 K1 P1 73.35(10) . .
F6 K1 P1 124.37(10) . .
P2 K1 P1 99.54(6) 2_654 .
O5 K1 P2 23.99(11) . .
F6 K1 P2 92.39(11) 2_654 .
F6 K1 P2 111.69(11) 4_566 .
O8 K1 P2 123.22(12) . .
O2 K1 P2 160.25(12) . .
O8 K1 P2 91.64(10) 4_565 .
F11 K1 P2 72.69(10) . .
F6 K1 P2 25.40(9) . .
P2 K1 P2 103.18(5) 2_654 .
P1 K1 P2 140.24(7) . .
O5 K1 K1 92.54(12) . 3_665
F6 K1 K1 44.25(10) 2_654 3_665
F6 K1 K1 44.23(11) 4_566 3_665
O8 K1 K1 116.75(12) . 3_665
O2 K1 K1 91.06(12) . 3_665
O8 K1 K1 92.77(11) 4_565 3_665
F11 K1 K1 158.10(12) . 3_665
F6 K1 K1 120.74(11) . 3_665
P2 K1 K1 63.91(5) 2_654 3_665
P1 K1 K1 112.55(7) . 3_665
P2 K1 K1 106.68(6) . 3_665
F6 P2 O5 113.6(3) . .
F6 P2 O9 113.8(3) . 2_644
O5 P2 O9 113.5(3) . 2_644
F6 P2 O8 103.2(3) . 3_655
O5 P2 O8 105.8(3) . 3_655
O9 P2 O8 105.6(3) 2_644 3_655
F6 P2 K1 53.0(2) . 2_644
O5 P2 K1 153.2(2) . 2_644
O9 P2 K1 93.2(2) 2_644 2_644
O8 P2 K1 62.19(18) 3_655 2_644
F6 P2 K1 67.7(2) . .
O5 P2 K1 45.97(19) . .
O9 P2 K1 133.3(2) 2_644 .
O8 P2 K1 119.74(19) 3_655 .
K1 P2 K1 116.51(5) 2_644 .
O2 P1 O4 113.1(3) . .
O2 P1 O7 115.3(3) . 2_745
O4 P1 O7 111.6(3) . 2_745
O2 P1 O8 104.7(3) . .
O4 P1 O8 106.3(3) . .
O7 P1 O8 104.8(3) 2_745 .
O2 P1 K1 57.10(19) . .
O4 P1 K1 96.85(19) . .
O7 P1 K1 150.2(2) 2_745 .
O8 P1 K1 56.67(18) . .

loop_
_geom_bond_atom_site_label_1
_geom_bond_atom_site_label_2
_geom_bond_distance
_geom_bond_site_symmetry_2
O2 P1 1.508(5) .
O2 Co2 2.208(5) .
O2 K1 2.871(5) .
F11 Co1 2.086(5) 1_545
F11 K1 3.005(5) .
O4 P1 1.515(5) .
O4 Co1 2.093(5) 3_765
O4 Co1 2.133(5) 1_545
O5 P2 1.510(5) .
O5 Co1 2.029(5) 3_665
O5 K1 2.670(5) .
F6 P2 1.499(5) .
F6 K1 2.747(5) 2_644
F6 K1 2.748(5) 4_565
F6 K1 3.233(5) .
O7 P1 1.518(5) 2_755
O7 Co1 2.077(5) .
O7 Co2 2.082(5) .
O8 P1 1.626(5) .
O8 P2 1.645(5) 3_655
O8 K1 2.847(5) .
O8 K1 2.986(5) 4_566
O9 P2 1.530(5) 2_654
O9 Co2 2.066(5) .
O9 Co1 2.166(5) .
Co2 O9 2.066(5) 3_765
Co2 O7 2.082(5) 3_765
Co2 O2 2.208(5) 3_765
Co1 O5 2.029(5) 3_665
Co1 F11 2.086(5) 1_565
Co1 O4 2.093(5) 3_765
Co1 O4 2.133(5) 1_565
K1 F6 2.747(5) 2_654
K1 F6 2.748(5) 4_566
K1 O8 2.986(5) 4_565
K1 P2 3.375(2) 2_654
K1 P1 3.396(2) .
K1 P2 3.489(2) .
K1 K1 3.937(3) 3_665
P2 O9 1.530(5) 2_644
P2 O8 1.645(5) 3_655
P2 K1 3.375(2) 2_644
P1 O7 1.518(5) 2_745
